data_2203797
loop_
_publ_author_name
'Zhenfeng Zhang'
'Shuo Jin'
'Bo Liu'
'Jianping Guo'

_publ_section_title
;
 Dimethyl (<i>Z,Z</i>)-3,3'-(propane-1,2-diyldiimino)dibut-2-enoate
;
_journal_issue 6
_journal_name_full 'Acta Crystallographica Section E'
_journal_page_first o991
_journal_page_last o993
_journal_paper_doi 10.1107/S1600536804010372
_journal_volume 60
_journal_year 2004
_chemical_formula_iupac 'C13 H22 N2 O4'
_chemical_formula_moiety 'C13 H22 N2 O4'
_chemical_formula_sum 'C13 H22 N2 O4'
_chemical_formula_weight 270.33
_chemical_melting_point 358.0(10)
_chemical_name_systematic
;
Dimethyl (Z, Z)-3,3'-(propane-1,2-diyldiimino)dibut-2-enoate
;
_space_group_IT_number 14
_symmetry_cell_setting monoclinic
_symmetry_space_group_name_Hall '-P 2ybc'
_symmetry_space_group_name_H-M 'P 1 21/c 1'
_atom_sites_solution_hydrogens geom
_atom_sites_solution_primary direct
_atom_sites_solution_secondary difmap
_cell_angle_alpha 90.00
_cell_angle_beta 102.2950(10)
_cell_angle_gamma 90.00
_cell_formula_units_Z 4
_cell_length_a 8.7205(6)
_cell_length_b 20.2972(13)
_cell_length_c 8.8322(6)
_cell_measurement_reflns_used 3705
_cell_measurement_temperature 293(2)
_cell_measurement_theta_max 26.969
_cell_measurement_theta_min 2.360
_cell_volume 1527.46(18)
_computing_cell_refinement 'SAINT (Bruker, 2000)'
_computing_data_collection 'SMART (Bruker, 2000)'
_computing_data_reduction SAINT
_computing_molecular_graphics 'SHELXTL/PC (Sheldrick, 1999)'
_computing_publication_material SHELXTL/PC
_computing_structure_refinement 'SHELXL97 (Sheldrick, 1997)'
_computing_structure_solution 'SHELXS97 (Sheldrick, 1997)'
_diffrn_ambient_temperature 293(2)
_diffrn_measured_fraction_theta_full 0.998
_diffrn_measured_fraction_theta_max 0.998
_diffrn_measurement_device_type 'Bruker SMART CCD'
_diffrn_measurement_method \w
_diffrn_radiation_monochromator graphite
_diffrn_radiation_source 'fine-focus sealed tube'
_diffrn_radiation_type MoK\a
_diffrn_radiation_wavelength 0.71073
_diffrn_reflns_av_R_equivalents 0.0149
_diffrn_reflns_av_sigmaI/netI 0.0159
_diffrn_reflns_limit_h_max 10
_diffrn_reflns_limit_h_min -10
_diffrn_reflns_limit_k_max 15
_diffrn_reflns_limit_k_min -24
_diffrn_reflns_limit_l_max 10
_diffrn_reflns_limit_l_min -10
_diffrn_reflns_number 7560
_diffrn_reflns_theta_full 25.00
_diffrn_reflns_theta_max 25.00
_diffrn_reflns_theta_min 2.01
_diffrn_standards_decay_% 1.65
_exptl_absorpt_coefficient_mu 0.087
_exptl_absorpt_correction_T_max 0.966
_exptl_absorpt_correction_T_min 0.917
_exptl_absorpt_correction_type multi-scan
_exptl_absorpt_process_details '(SADABS; Sheldrick, 1997)'
_exptl_crystal_colour Colorless
_exptl_crystal_density_diffrn 1.176
_exptl_crystal_density_method 'not measured'
_exptl_crystal_description Prism
_exptl_crystal_F_000 584
_exptl_crystal_size_max 0.60
_exptl_crystal_size_mid 0.40
_exptl_crystal_size_min 0.40
_refine_diff_density_max 0.416
_refine_diff_density_min -0.294
_refine_ls_extinction_method none
_refine_ls_goodness_of_fit_ref 1.108
_refine_ls_hydrogen_treatment constr
_refine_ls_matrix_type full
_refine_ls_number_parameters 172
_refine_ls_number_reflns 2693
_refine_ls_number_restraints 0
_refine_ls_restrained_S_all 1.108
_refine_ls_R_factor_all 0.0677
_refine_ls_R_factor_gt 0.0580
_refine_ls_shift/su_max 0.000
_refine_ls_shift/su_mean 0.000
_refine_ls_structure_factor_coef Fsqd
_refine_ls_weighting_details 'calc w = 1/[\s^2^(Fo^2^)+(0.1057P)^2^+0.4996P] where P = (Fo^2^+2Fc^2^)/3'
_refine_ls_weighting_scheme calc
_refine_ls_wR_factor_gt 0.1851
_refine_ls_wR_factor_ref 0.1966
_reflns_number_gt 2178
_reflns_number_total 2693
_reflns_threshold_expression I>2\s(I)
_cod_data_source_file ob6365.cif
_cod_data_source_block II
_cod_depositor_comments
;
The following automatic conversions were performed:
'_symmetry_cell_setting' value 'Monoclinic' changed to 'monoclinic'
according to '/home/saulius/struct/CIF-dictionaries/cif_core.dic'
dictionary named 'cif_core.dic' version 2.4.1 from
2010-06-29.

'_exptl_absorpt_correction_type' value 'Multi-scan' changed
to 'multi-scan' according to
'/home/saulius/struct/CIF-dictionaries/cif_core.dic' dictionary named
'cif_core.dic' version 2.4.1 from 2010-06-29.

Automatic conversion script
Id: cif_fix_enum 1527 2010-12-29 10:47:43Z saulius 

The following automatic conversions were performed:

'_chemical_melting_point' value '357-359' was changed to '358.0(10)'
- the average value was taken and precision was estimated.

Automatic conversion script
Id: cif_fix_values 1646 2011-03-28 12:23:43Z adriana 

The following automatic conversions were performed:

'_chemical_melting_point' value '357-359' was changed to '358.0(10)'
- the average value was taken and precision was
estimated.

'_symmetry_cell_setting' value 'Monoclinic' changed to
'monoclinic' according to
/home/saulius/struct/CIF-dictionaries/cif_core.dic dictionary named
'cif_core.dic' version 2.4.1 from
2010-06-29.

'_exptl_absorpt_correction_type' value 'Multi-scan'
changed to 'multi-scan' according to
/home/saulius/struct/CIF-dictionaries/cif_core.dic dictionary named
'cif_core.dic' version 2.4.1 from 2010-06-29.

Automatic conversion script
Id: cif_fix_values 1715 2011-07-08 13:25:40Z adriana 
;
_cod_original_sg_symbol_H-M 'P 21/c'
_cod_database_code 2203797
_cod_database_fobs_code 2203797

loop_
_symmetry_equiv_pos_as_xyz
'x, y, z'
'-x, y+1/2, -z+1/2'
'-x, -y, -z'
'x, -y-1/2, z-1/2'

loop_
_atom_site_label
_atom_site_fract_x
_atom_site_fract_y
_atom_site_fract_z
_atom_site_U_iso_or_equiv
_atom_site_adp_type
_atom_site_calc_flag
_atom_site_refinement_flags
_atom_site_occupancy
_atom_site_type_symbol
O1 0.2984(2) 0.39836(9) 0.6708(2) 0.0738(5) Uani d . 1 O
O2 0.1716(2) 0.30691(9) 0.5695(2) 0.0788(6) Uani d . 1 O
O3 0.1436(2) 0.65939(10) 0.88567(19) 0.0718(5) Uani d . 1 O
O4 0.2321(2) 0.66912(10) 1.14073(19) 0.0769(6) Uani d . 1 O
N1 0.2406(2) 0.50749(9) 0.4871(2) 0.0576(5) Uani d . 1 N
H1A 0.2925 0.4911 0.5726 0.069 Uiso calc R 1 H
N2 0.3495(2) 0.60345(11) 0.7299(2) 0.0655(6) Uani d . 1 N
H2A 0.2503 0.6051 0.7265 0.079 Uiso calc R 1 H
C1 0.2553(4) 0.27025(17) 0.7004(4) 0.0960(10) Uani d . 1 C
H1B 0.2225 0.2250 0.6908 0.144 Uiso calc R 1 H
H1C 0.2334 0.2884 0.7939 0.144 Uiso calc R 1 H
H1D 0.3659 0.2728 0.7040 0.144 Uiso calc R 1 H
C2 0.2061(3) 0.37195(12) 0.5649(3) 0.0583(6) Uani d . 1 C
C3 0.1238(3) 0.40235(11) 0.4267(3) 0.0558(6) Uani d . 1 C
H3A 0.0542 0.3769 0.3558 0.067 Uiso calc R 1 H
C4 0.1419(2) 0.46726(11) 0.3928(2) 0.0508(5) Uani d . 1 C
C5 0.0494(3) 0.49617(13) 0.2446(3) 0.0654(6) Uani d . 1 C
H5A 0.0753 0.5420 0.2392 0.098 Uiso calc R 1 H
H5B -0.0607 0.4918 0.2420 0.098 Uiso calc R 1 H
H5C 0.0745 0.4732 0.1580 0.098 Uiso calc R 1 H
C6 0.2672(3) 0.57622(11) 0.4569(3) 0.0585(6) Uani d . 1 C
H6A 0.1713 0.6009 0.4537 0.070 Uiso calc R 1 H
H6B 0.2948 0.5803 0.3565 0.070 Uiso calc R 1 H
C7 0.3975(3) 0.60483(12) 0.5806(3) 0.0604(6) Uani d . 1 C
H7A 0.4919 0.5778 0.5882 0.072 Uiso calc R 1 H
C8 0.4331(4) 0.67443(15) 0.5363(4) 0.0844(9) Uani d . 1 C
H8A 0.5155 0.6926 0.6149 0.127 Uiso calc R 1 H
H8B 0.3405 0.7011 0.5268 0.127 Uiso calc R 1 H
H8C 0.4656 0.6738 0.4391 0.127 Uiso calc R 1 H
C9 0.4431(3) 0.59996(12) 0.8703(3) 0.0580(6) Uani d . 1 C
C10 0.6042(3) 0.57108(18) 0.8834(4) 0.0881(9) Uani d . 1 C
H10A 0.6189 0.5594 0.7821 0.132 Uiso calc R 1 H
H10B 0.6146 0.5324 0.9474 0.132 Uiso calc R 1 H
H10C 0.6818 0.6029 0.9289 0.132 Uiso calc R 1 H
C11 0.3962(3) 0.61999(12) 1.0007(3) 0.0619(6) Uani d . 1 C
H11A 0.4643 0.6138 1.0960 0.074 Uiso calc R 1 H
C12 0.2482(3) 0.64994(11) 0.9982(2) 0.0545(6) Uani d . 1 C
C13 0.0851(4) 0.69855(19) 1.1495(4) 0.0941(10) Uani d . 1 C
H13A 0.0858 0.7100 1.2551 0.141 Uiso calc R 1 H
H13B 0.0017 0.6678 1.1129 0.141 Uiso calc R 1 H
H13C 0.0691 0.7375 1.0865 0.141 Uiso calc R 1 H

loop_
_atom_site_aniso_label
_atom_site_aniso_U_11
_atom_site_aniso_U_22
_atom_site_aniso_U_33
_atom_site_aniso_U_12
_atom_site_aniso_U_13
_atom_site_aniso_U_23
O1 0.0802(12) 0.0743(12) 0.0572(10) 0.0042(9) -0.0069(9) 0.0048(8)
O2 0.0820(12) 0.0598(11) 0.0886(13) -0.0017(9) 0.0045(10) 0.0178(9)
O3 0.0640(10) 0.0953(14) 0.0514(10) 0.0107(9) 0.0016(8) -0.0102(8)
O4 0.0901(13) 0.0928(13) 0.0475(9) 0.0226(10) 0.0143(9) -0.0022(8)
N1 0.0666(11) 0.0541(11) 0.0473(10) -0.0003(9) 0.0011(8) -0.0018(8)
N2 0.0525(11) 0.0893(15) 0.0539(11) -0.0013(10) 0.0098(9) -0.0180(10)
C1 0.095(2) 0.085(2) 0.106(2) 0.0136(17) 0.0160(18) 0.0418(18)
C2 0.0544(12) 0.0603(14) 0.0596(13) 0.0056(10) 0.0107(11) 0.0038(11)
C3 0.0516(12) 0.0571(13) 0.0542(12) 0.0026(9) 0.0016(10) -0.0042(10)
C4 0.0484(11) 0.0572(13) 0.0452(11) 0.0038(9) 0.0067(9) -0.0041(9)
C5 0.0684(14) 0.0661(15) 0.0547(13) 0.0038(11) -0.0029(11) 0.0012(11)
C6 0.0691(14) 0.0551(13) 0.0509(12) -0.0031(11) 0.0116(11) -0.0045(10)
C7 0.0586(13) 0.0670(15) 0.0566(13) -0.0027(11) 0.0147(10) -0.0139(11)
C8 0.092(2) 0.0775(18) 0.085(2) -0.0248(15) 0.0201(16) -0.0172(15)
C9 0.0577(13) 0.0563(13) 0.0585(13) 0.0019(10) 0.0090(10) -0.0004(10)
C10 0.0749(18) 0.106(2) 0.0814(19) 0.0291(16) 0.0119(15) 0.0067(17)
C11 0.0677(14) 0.0657(15) 0.0479(12) 0.0075(11) 0.0020(10) 0.0034(10)
C12 0.0678(14) 0.0505(12) 0.0441(11) -0.0022(10) 0.0090(10) -0.0018(9)
C13 0.105(2) 0.108(2) 0.0738(18) 0.033(2) 0.0301(17) -0.0059(17)

loop_
_atom_type_symbol
_atom_type_description
_atom_type_scat_dispersion_real
_atom_type_scat_dispersion_imag
_atom_type_scat_source
C C 0.0033 0.0016 'International Tables Vol C Tables 4.2.6.8 and 6.1.1.4'
H H 0.0000 0.0000 'International Tables Vol C Tables 4.2.6.8 and 6.1.1.4'
N N 0.0061 0.0033 'International Tables Vol C Tables 4.2.6.8 and 6.1.1.4'
O O 0.0106 0.0060 'International Tables Vol C Tables 4.2.6.8 and 6.1.1.4'

loop_
_geom_angle_atom_site_label_1
_geom_angle_atom_site_label_2
_geom_angle_atom_site_label_3
_geom_angle
_geom_angle_publ_flag
C2 O2 C1 116.8(2) no
C12 O4 C13 116.2(2) no
C4 N1 C6 125.40(19) ?
C4 N1 H1A 117.3 ?
C6 N1 H1A 117.3 ?
C9 N2 C7 127.0(2) ?
C9 N2 H2A 116.5 ?
C7 N2 H2A 116.5 ?
O2 C1 H1B 109.5 no
O2 C1 H1C 109.5 no
H1B C1 H1C 109.5 no
O2 C1 H1D 109.5 no
H1B C1 H1D 109.5 no
H1C C1 H1D 109.5 no
O1 C2 O2 121.2(2) no
O1 C2 C3 126.8(2) no
O2 C2 C3 112.0(2) no
C4 C3 C2 123.1(2) ?
C4 C3 H3A 118.4 no
C2 C3 H3A 118.4 no
N1 C4 C3 122.7(2) ?
N1 C4 C5 117.2(2) ?
C3 C4 C5 120.08(19) no
C4 C5 H5A 109.5 no
C4 C5 H5B 109.5 no
H5A C5 H5B 109.5 no
C4 C5 H5C 109.5 no
H5A C5 H5C 109.5 no
H5B C5 H5C 109.5 no
N1 C6 C7 111.17(19) no
N1 C6 H6A 109.4 no
C7 C6 H6A 109.4 no
N1 C6 H6B 109.4 no
C7 C6 H6B 109.4 no
H6A C6 H6B 108.0 no
N2 C7 C6 109.11(19) no
N2 C7 C8 111.3(2) no
C6 C7 C8 109.5(2) no
N2 C7 H7A 109.0 no
C6 C7 H7A 109.0 no
C8 C7 H7A 109.0 no
C7 C8 H8A 109.5 no
C7 C8 H8B 109.5 no
H8A C8 H8B 109.5 no
C7 C8 H8C 109.5 no
H8A C8 H8C 109.5 no
H8B C8 H8C 109.5 no
N2 C9 C11 122.3(2) ?
N2 C9 C10 118.0(2) ?
C11 C9 C10 119.7(2) ?
C9 C10 H10A 109.5 no
C9 C10 H10B 109.5 no
H10A C10 H10B 109.5 no
C9 C10 H10C 109.5 no
H10A C10 H10C 109.5 no
H10B C10 H10C 109.5 no
C9 C11 C12 123.3(2) ?
C9 C11 H11A 118.4 no
C12 C11 H11A 118.4 no
O3 C12 O4 120.5(2) no
O3 C12 C11 127.0(2) ?
O4 C12 C11 112.4(2) ?
O4 C13 H13A 109.5 no
O4 C13 H13B 109.5 no
H13A C13 H13B 109.5 no
O4 C13 H13C 109.5 no
H13A C13 H13C 109.5 no
H13B C13 H13C 109.5 no

loop_
_geom_bond_atom_site_label_1
_geom_bond_atom_site_label_2
_geom_bond_distance
_geom_bond_publ_flag
O1 C2 1.220(3) yes
O2 C2 1.356(3) yes
O2 C1 1.436(3) no
O3 C12 1.212(3) yes
O4 C12 1.353(3) yes
O4 C13 1.432(4) no
N1 C4 1.340(3) yes
N1 C6 1.448(3) no
N1 H1A 0.8600 no
N2 C9 1.334(3) yes
N2 C7 1.466(3) no
N2 H2A 0.8600 no
C1 H1B 0.9600 no
C1 H1C 0.9600 no
C1 H1D 0.9600 no
C2 C3 1.419(3) yes
C3 C4 1.368(3) yes
C3 H3A 0.9300 no
C4 C5 1.503(3) no
C5 H5A 0.9600 no
C5 H5B 0.9600 no
C5 H5C 0.9600 no
C6 C7 1.515(3) no
C6 H6A 0.9700 no
C6 H6B 0.9700 no
C7 C8 1.515(4) no
C7 H7A 0.9800 no
C8 H8A 0.9600 no
C8 H8B 0.9600 no
C8 H8C 0.9600 no
C9 C11 1.364(3) yes
C9 C10 1.503(3) no
C10 H10A 0.9600 no
C10 H10B 0.9600 no
C10 H10C 0.9600 no
C11 C12 1.422(3) yes
C11 H11A 0.9300 no
C13 H13A 0.9600 no
C13 H13B 0.9600 no
C13 H13C 0.9600 no

loop_
_geom_hbond_atom_site_label_D
_geom_hbond_atom_site_label_H
_geom_hbond_atom_site_label_A
_geom_hbond_distance_DH
_geom_hbond_distance_HA
_geom_hbond_distance_DA
_geom_hbond_angle_DHA
N1 H1A O1 0.86 2.07 2.729(3) 133
N2 H2A O3 0.86 2.15 2.731(3) 125

loop_
_geom_torsion_atom_site_label_1
_geom_torsion_atom_site_label_2
_geom_torsion_atom_site_label_3
_geom_torsion_atom_site_label_4
_geom_torsion
_geom_torsion_publ_flag
C1 O2 C2 O1 -3.3(4) no
C1 O2 C2 C3 176.5(2) no
O1 C2 C3 C4 1.7(4) yes
O2 C2 C3 C4 -178.1(2) no
C6 N1 C4 C3 178.9(2) yes
C6 N1 C4 C5 -1.0(3) no
C2 C3 C4 N1 0.8(4) no
C2 C3 C4 C5 -179.4(2) no
C4 N1 C6 C7 -174.6(2) yes
C9 N2 C7 C6 152.7(2) yes
C9 N2 C7 C8 -86.4(3) no
N1 C6 C7 N2 -63.7(3) yes
N1 C6 C7 C8 174.2(2) no
C7 N2 C9 C11 158.2(2) yes
C7 N2 C9 C10 -23.5(4) no
N2 C9 C11 C12 -4.0(4) no
C10 C9 C11 C12 177.7(3) no
C13 O4 C12 O3 1.9(4) no
C13 O4 C12 C11 -178.7(3) no
C9 C11 C12 O3 3.1(4) yes
C9 C11 C12 O4 -176.3(2) no
